data_7229380
loop_
_publ_author_name
'Du, Ceng-Ceng'
'Wang, Xin-Fang'
'Zhou, Sheng-Bin'
'Wang, Duo-Zhi'
'Jia, Dianzeng'

_publ_section_title
;
 New complexes constructed from in situ nitration of
 (1H-tetrazol-5-yl)phenol: synthesis, structures and properties
;
_journal_name_full CrystEngComm
_journal_paper_doi 10.1039/C7CE00753A
_journal_year 2017
_chemical_formula_moiety 'C56 H52.2 Cu7 N48 O57.1'
_chemical_formula_sum 'C56 H52.2 Cu7 N48 O57.1'
_chemical_formula_weight 2755.92
_space_group_crystal_system triclinic
_space_group_IT_number 2
_space_group_name_Hall '-P 1'
_space_group_name_H-M_alt 'P -1'
_symmetry_space_group_name_Hall '-P 1'
_symmetry_space_group_name_H-M 'P -1'
_atom_sites_solution_hydrogens mixed
_atom_sites_solution_primary direct
_audit_creation_date 2017-10-05
_audit_creation_method
;
Olex2 1.2
(compiled 2017.08.10 svn.r3458 for OlexSys, GUI svn.r5381)
;
_audit_update_record
;
2017-10-18 deposited with the CCDC.
2017-10-23 downloaded from the CCDC.
;
_cell_angle_alpha 109.170(19)
_cell_angle_beta 92.97(2)
_cell_angle_gamma 118.923(16)
_cell_formula_units_Z 1
_cell_length_a 13.080(16)
_cell_length_b 13.109(16)
_cell_length_c 16.91(2)
_cell_measurement_reflns_used 621
_cell_measurement_temperature 296(2)
_cell_measurement_theta_max 17.46
_cell_measurement_theta_min 2.52
_cell_volume 2318(5)
_computing_molecular_graphics 'Olex2 (Dolomanov et al., 2009)'
_computing_publication_material 'Olex2 (Dolomanov et al., 2009)'
_computing_structure_refinement 'ShelXL (Sheldrick, 2015)'
_computing_structure_solution 'ShelXS (Sheldrick, 2008)'
_diffrn_ambient_temperature 296.15
_diffrn_measured_fraction_theta_full 0.992
_diffrn_measured_fraction_theta_max 0.992
_diffrn_measurement_device_type CCD
_diffrn_measurement_method '\w scans'
_diffrn_radiation_type MoK\a
_diffrn_radiation_wavelength 0.71073
_diffrn_reflns_av_R_equivalents 0.1256
_diffrn_reflns_av_unetI/netI 0.2709
_diffrn_reflns_Laue_measured_fraction_full 0.992
_diffrn_reflns_Laue_measured_fraction_max 0.992
_diffrn_reflns_limit_h_max 14
_diffrn_reflns_limit_h_min -15
_diffrn_reflns_limit_k_max 15
_diffrn_reflns_limit_k_min -15
_diffrn_reflns_limit_l_max 20
_diffrn_reflns_limit_l_min -15
_diffrn_reflns_number 13000
_diffrn_reflns_point_group_measured_fraction_full 0.992
_diffrn_reflns_point_group_measured_fraction_max 0.992
_diffrn_reflns_theta_full 25.000
_diffrn_reflns_theta_max 25.000
_diffrn_reflns_theta_min 1.318
_exptl_absorpt_coefficient_mu 1.698
_exptl_absorpt_correction_T_max 0.873
_exptl_absorpt_correction_T_min 0.816
_exptl_absorpt_correction_type multi-scan
_exptl_absorpt_process_details sadabs
_exptl_crystal_colour blue
_exptl_crystal_colour_primary blue
_exptl_crystal_density_diffrn 1.831
_exptl_crystal_description block
_exptl_crystal_F_000 1273
_exptl_crystal_size_max 0.12
_exptl_crystal_size_mid 0.1
_exptl_crystal_size_min 0.08
_platon_squeeze_details
;
TITL 1 in P-1
CELL   13.0800   13.1100   16.9100    109.17     92.97    118.92
SPGR P-1
# Solvent Accessible Volume =       278
# Electrons Found in S.A.V. =       111
# Note: Atoms in Void as Cxxx and Qxxx all others
Q101 0.452 0.813 0.438 !       4.87 eA-3
Q102 0.127 0.453 0.267 !       3.62 eA-3
Q103 0.978 0.381 0.361 !       3.14 eA-3
C104 0.203 0.452 0.450 !       3.07 eA-3
Q105 0.689 0.979 0.136 !       2.95 eA-3
Q106 0.111 0.460 0.330 !       2.72 eA-3
C107 0.249 0.523 0.467 !       2.69 eA-3
C108 0.294 0.728 0.295 !       2.57 eA-3
Q109 0.846 0.834 0.176 !       2.52 eA-3
C110 0.760 0.286 0.453 !       2.46 eA-3
Q111 0.500 1.000 0.500 !       2.23 eA-3
C112 0.313 0.691 0.263 !       2.22 eA-3
C113 0.368 0.701 0.421 !       2.20 eA-3
Q114 0.312 0.793 0.279 !       2.13 eA-3
Q115 0.030 0.370 0.310 !       2.07 eA-3
C116 0.254 0.643 0.266 !       2.03 eA-3
C117 0.740 0.223 0.423 !       2.01 eA-3
Q118 0.497 0.763 0.407 !       2.00 eA-3
Q119 0.830 0.304 0.499 !       1.99 eA-3
Q120 0.900 0.378 0.051 !       1.97 eA-3
C121 0.283 0.687 0.452 !       1.85 eA-3
C122 0.251 0.729 0.230 !       1.84 eA-3
C123 0.426 0.750 0.376 !       1.82 eA-3
Q124 0.297 0.595 0.373 !       1.82 eA-3
Q125 0.030 0.459 0.426 !       1.82 eA-3
C126 0.268 0.674 0.229 !       1.80 eA-3
C127 0.238 0.594 0.447 !       1.80 eA-3
Q128 0.035 0.438 0.278 !       1.78 eA-3
C129 0.329 0.691 0.328 !       1.75 eA-3
Q130 0.154 0.562 0.243 !       1.70 eA-3
Q131 0.864 0.942 0.030 !       1.65 eA-3
Q132 0.792 1.000 0.077 !       1.64 eA-3
Q133 0.906 0.046 0.081 !       1.61 eA-3
Q134 0.620 0.084 0.316 !       1.58 eA-3
Q135 0.208 0.678 0.403 !       1.57 eA-3
Q136 0.190 0.790 0.077 !       1.56 eA-3
C137 0.073 0.374 0.376 !       1.56 eA-3
Q138 0.934 0.425 0.391 !       1.55 eA-3
Q139 1.001 0.245 0.341 !       1.55 eA-3
C140 0.265 0.654 0.380 !       1.53 eA-3
Q141 0.108 0.565 0.459 !       1.52 eA-3
Q142 0.062 0.450 0.364 !       1.52 eA-3
C143 0.829 0.366 0.463 !       1.52 eA-3
C144 0.144 0.484 0.422 !       1.51 eA-3
Q145 0.515 0.061 0.452 !       1.50 eA-3
Q146 0.155 0.705 0.015 !       1.50 eA-3
Q147 0.659 0.165 0.378 !       1.50 eA-3
Q148 0.220 0.741 0.324 !       1.49 eA-3
Q149 0.811 0.951 0.340 !       1.49 eA-3
Q150 0.267 0.729 0.372 !       1.48 eA-3
Q151 0.062 0.188 0.402 !       1.47 eA-3
Q152 0.361 0.542 0.236 !       1.46 eA-3
Q153 0.218 0.615 0.373 !       1.45 eA-3
Q154 0.844 0.894 0.078 !       1.45 eA-3
Q155 0.078 0.466 0.470 !       1.45 eA-3
Q156 0.826 0.125 0.078 !       1.45 eA-3
Q157 0.779 0.106 0.142 !       1.44 eA-3
Q158 0.922 0.350 0.110 !       1.44 eA-3
Q159 0.359 0.756 0.235 !       1.43 eA-3
Q160 0.686 0.186 0.461 !       1.43 eA-3
Q161 0.877 0.656 0.093 !       1.43 eA-3
Q162 0.470 0.522 0.392 !       1.43 eA-3
Q163 0.815 0.962 0.439 !       1.41 eA-3
Q164 0.075 0.276 0.438 !       1.37 eA-3
Q165 0.059 0.298 0.392 !       1.37 eA-3
Q166 0.034 0.148 0.015 !       1.36 eA-3
Q167 0.130 0.686 0.435 !       1.35 eA-3
Q168 0.341 0.834 0.345 !       1.35 eA-3
Q169 0.018 0.416 0.144 !       1.34 eA-3
C170 0.311 0.691 0.391 !       1.34 eA-3
Q171 0.956 0.360 0.424 !       1.33 eA-3
Q172 0.204 0.374 0.450 !       1.33 eA-3
Q173 0.097 0.503 0.104 !       1.33 eA-3
C174 0.096 0.464 0.407 !       1.31 eA-3
Q175 0.423 0.713 0.295 !       1.31 eA-3
Q176 0.238 0.637 0.173 !       1.30 eA-3
Q177 0.232 0.556 0.207 !       1.30 eA-3
Q178 0.267 0.924 0.088 !       1.30 eA-3
Q179 0.313 0.772 0.434 !       1.30 eA-3
Q180 0.433 0.667 0.388 !       1.29 eA-3
Q181 0.063 0.229 0.315 !       1.29 eA-3
Q182 0.168 0.992 0.033 !       1.29 eA-3
C183 0.721 0.361 0.462 !       1.29 eA-3
Q184 0.568 0.903 0.123 !       1.29 eA-3
Q185 0.670 0.104 0.391 !       1.28 eA-3
Q186 0.105 0.009 0.092 !       1.28 eA-3
C187 0.237 0.604 0.401 !       1.28 eA-3
Q188 0.065 0.320 0.215 !       1.27 eA-3
Q189 0.968 0.880 0.125 !       1.27 eA-3
Q190 0.388 0.808 0.252 !       1.26 eA-3
Q191 0.253 0.993 0.060 !       1.26 eA-3
Q192 0.889 0.223 0.330 !       1.26 eA-3
Q193 1.000 0.632 0.027 !       1.26 eA-3
Q194 0.247 0.751 0.047 !       1.26 eA-3
Q195 0.831 0.506 0.191 !       1.25 eA-3
Q196 0.950 0.500 0.460 !       1.25 eA-3
Q197 0.641 0.227 0.160 !       1.25 eA-3
Q198 0.640 0.018 0.437 !       1.25 eA-3
Q199 0.370 0.782 0.329 !       1.24 eA-3
;
_refine_diff_density_max 1.850
_refine_diff_density_min -1.686
_refine_diff_density_rms 0.169
_refine_ls_extinction_method none
_refine_ls_goodness_of_fit_ref 0.963
_refine_ls_hydrogen_treatment constr
_refine_ls_matrix_type full
_refine_ls_number_parameters 751
_refine_ls_number_reflns 8107
_refine_ls_number_restraints 203
_refine_ls_restrained_S_all 0.953
_refine_ls_R_factor_all 0.2352
_refine_ls_R_factor_gt 0.0740
_refine_ls_shift/su_max 0.000
_refine_ls_shift/su_mean 0.000
_refine_ls_structure_factor_coef Fsqd
_refine_ls_weighting_details 'w=1/[\s^2^(Fo^2^)+(0.1591P)^2^] where P=(Fo^2^+2Fc^2^)/3'
_refine_ls_weighting_scheme calc
_refine_ls_wR_factor_gt 0.2480
_refine_ls_wR_factor_ref 0.3221
_reflns_Friedel_coverage 0.000
_reflns_number_gt 3147
_reflns_number_total 8107
_reflns_threshold_expression 'I > 2\s(I)'
_cod_data_source_file c7ce00753a2.cif
_cod_data_source_block 5
_cod_database_code 7229380
_shelx_shelxl_version_number 2017/1
_shelx_space_group_comment
;
The symmetry employed for this shelxl refinement is uniquely defined
by the following loop, which should always be used as a source of
symmetry information in preference to the above space-group names.
They are only intended as comments.
;
_shelx_estimated_absorpt_t_max 0.876
_shelx_estimated_absorpt_t_min 0.822
_olex2_refinement_description
;
1. Fixed Uiso
 At 1.2 times of:
  All C(H) groups, All N(H) groups
 At 1.5 times of:
  All O(H) groups, All O(H,H) groups
2. Restrained distances
 N12-O12A = N12-O13A = N12-O12B = N12-O13B
 1.22 with sigma of 0.02
 N1-O1A = N1-O1B = N1-O2A = N1-O2B
 1.22 with sigma of 0.02
 O1A-O2A \\sim O1B-O2B \\sim O12A-O13A \\sim O12B-O13B
 with sigma of 0.01
 C11-O12A \\sim C11-O12B \\sim C11-O13A \\sim C11-O13B
 with sigma of 0.01
 C2-O2A \\sim C2-O1A \\sim C2-O1B \\sim C2-O2B
 with sigma of 0.01
3. Rigid bond restraints
 Cu3, N16, Cu4, O10
 with sigma for 1-2 distances of 0.001 and sigma for 1-3 distances of 0.001
 N2, O4, O5
 with sigma for 1-2 distances of 0.001 and sigma for 1-3 distances of 0.002
 C2, N1, O1A, O1B, O2A, O2B
 with sigma for 1-2 distances of 0.01 and sigma for 1-3 distances of 0.02
 C11, N12, O12A, O12B, O13A, O13B
 with sigma for 1-2 distances of 0.01 and sigma for 1-3 distances of 0.02
4. Uiso/Uaniso restraints and constraints
C2 \\sim N1 \\sim O1A \\sim O1B \\sim O2A \\sim O2B: within 2A with sigma of
0.01 and sigma for terminal atoms of 0.02
C11 \\sim N12 \\sim O12A \\sim O12B \\sim O13A \\sim O13B: within 2A with sigma
of 0.01 and sigma for terminal atoms of 0.02
Uanis(O16) \\sim Ueq, Uanis(C20) \\sim Ueq, Uanis(C12) \\sim Ueq, Uanis(C16)
\\sim Ueq, Uanis(N16) \\sim Ueq, Uanis(N11) \\sim Ueq, Uanis(N15) \\sim Ueq:
with sigma of 0.001 and sigma for terminal atoms of 0.002
5. Others
 Sof(O1B)=Sof(O2B)=1-FVAR(1)
 Sof(O1A)=Sof(O2A)=FVAR(1)
 Sof(O12B)=Sof(O13B)=1-FVAR(2)
 Sof(O12A)=Sof(O13A)=FVAR(2)
6.a Rotating group:
 O6(H6A,H6B), O8(H8A,H8B)
6.b Aromatic/amide H refined with riding coordinates:
 C3(H3), C5(H5), C10(H10), C14(H14), C17(H17), C21(H21), C24(H24), C28(H28),
 N19(H19)
6.c Idealised tetrahedral OH refined as rotating group:
 O3(H3A), O21(H21A)
;
_platon_squeeze_void_probe_radius 1.20
_olex2_submission_special_instructions 'No special instructions were received'

loop_
_space_group_symop_operation_xyz
'x, y, z'
'-x, -y, -z'

loop_
_atom_site_label
_atom_site_type_symbol
_atom_site_fract_x
_atom_site_fract_y
_atom_site_fract_z
_atom_site_U_iso_or_equiv
_atom_site_adp_type
_atom_site_occupancy
_atom_site_site_symmetry_order
_atom_site_calc_flag
_atom_site_refinement_flags_posn
_atom_site_refinement_flags_adp
_atom_site_refinement_flags_occupancy
_atom_site_disorder_assembly
_atom_site_disorder_group
C1 C 1.1981(19) 0.315(2) -0.3504(13) 0.074(7) Uani 1 1 d . . . . .
C2 C 1.1083(18) 0.327(2) -0.3273(17) 0.087(5) Uani 1 1 d D U . . .
C3 C 1.0655(18) 0.309(2) -0.2607(13) 0.065(6) Uani 1 1 d . . . . .
H3 H 1.006090 0.326785 -0.247149 0.078 Uiso 1 1 calc R . . . .
C4 C 1.1057(13) 0.2665(16) -0.2120(11) 0.038(4) Uani 1 1 d . . . . .
C5 C 1.1984(14) 0.2432(19) -0.2316(12) 0.051(5) Uani 1 1 d . . . . .
H5 H 1.228556 0.212634 -0.200404 0.061 Uiso 1 1 calc R . . . .
C6 C 1.2415(17) 0.269(2) -0.3005(14) 0.070(7) Uani 1 1 d . . . . .
C7 C 1.0608(12) 0.2477(17) -0.1395(11) 0.037(4) Uani 1 1 d . . . . .
C8 C 1.1233(13) 0.0918(17) 0.2733(11) 0.042(5) Uani 1 1 d . . . . .
C9 C 1.1716(15) 0.0438(18) 0.3217(12) 0.049(5) Uani 1 1 d . . . . .
C10 C 1.1380(16) 0.0235(18) 0.3911(12) 0.051(5) Uani 1 1 d . . . . .
H10 H 1.077903 0.036797 0.409098 0.061 Uiso 1 1 calc R . . . .
C11 C 1.1899(16) -0.016(2) 0.4360(14) 0.071(5) Uani 1 1 d D U . . .
C12 C 1.2925(18) -0.021(2) 0.4189(15) 0.069(6) Uani 1 1 d . U . . .
C13 C 1.3243(18) -0.007(2) 0.3438(14) 0.070(7) Uani 1 1 d . . . . .
C14 C 1.2649(15) 0.0259(19) 0.2962(13) 0.057(6) Uani 1 1 d . . . . .
H14 H 1.286752 0.035996 0.246521 0.069 Uiso 1 1 calc R . . . .
C15 C 0.6951(11) -0.1168(15) 0.0329(11) 0.029(4) Uani 1 1 d . . . . .
C16 C 0.5757(12) -0.1625(15) 0.0464(10) 0.026(3) Uani 1 1 d . U . . .
C17 C 0.5015(11) -0.2869(16) 0.0279(11) 0.038(4) Uani 1 1 d . . . . .
H17 H 0.531594 -0.340168 0.016097 0.045 Uiso 1 1 calc R . . . .
C18 C 0.3805(11) -0.3363(15) 0.0262(11) 0.032(4) Uani 1 1 d . . . . .
C19 C 0.3247(11) -0.2624(15) 0.0389(11) 0.033(4) Uani 1 1 d . . . . .
C20 C 0.4087(11) -0.1337(14) 0.0621(9) 0.024(3) Uani 1 1 d . U . . .
C21 C 0.5284(13) -0.0817(17) 0.0646(11) 0.038(4) Uani 1 1 d . . . . .
H21 H 0.578410 0.004825 0.078017 0.046 Uiso 1 1 calc R . . . .
C22 C 0.6758(12) 0.3255(17) 0.2158(11) 0.038(4) Uani 1 1 d . . . . .
C23 C 0.5879(12) 0.3523(16) 0.2486(11) 0.036(4) Uani 1 1 d . . . . .
C24 C 0.5561(13) 0.3342(19) 0.3187(11) 0.052(5) Uani 1 1 d . . . . .
H24 H 0.589139 0.302762 0.346981 0.063 Uiso 1 1 calc R . . . .
C25 C 0.4724(13) 0.3632(17) 0.3488(12) 0.045(5) Uani 1 1 d . . . . .
C26 C 0.4119(13) 0.3987(18) 0.3036(12) 0.045(5) Uani 1 1 d . . . . .
C27 C 0.4475(13) 0.4183(17) 0.2330(11) 0.041(5) Uani 1 1 d . . . . .
C28 C 0.5351(12) 0.3940(16) 0.2052(12) 0.041(4) Uani 1 1 d . . . . .
H28 H 0.558268 0.406150 0.156362 0.049 Uiso 1 1 calc R . . . .
Cu1 Cu 1.06192(14) 0.17509(19) 0.07461(14) 0.0316(6) Uani 1 1 d . . . . .
Cu2 Cu 0.89076(14) 0.3008(2) 0.05221(13) 0.0322(6) Uani 1 1 d . . . . .
Cu3 Cu 0.88404(16) 0.1757(2) 0.19985(15) 0.0397(6) Uani 1 1 d . U . . .
Cu4 Cu 1.500000 0.000000 0.500000 0.131(2) Uani 1 2 d S TU P . .
N1 N 1.0565(15) 0.377(2) -0.3752(14) 0.100(5) Uani 1 1 d D U . . .
N2 N 1.3365(19) 0.244(2) -0.3169(15) 0.093(6) Uani 1 1 d . U . . .
N3 N 0.9930(10) 0.2937(14) -0.1002(10) 0.042(4) Uani 1 1 d . . . . .
N4 N 0.9804(10) 0.2678(13) -0.0322(9) 0.036(3) Uani 1 1 d . . . . .
N5 N 1.0391(9) 0.2093(12) -0.0261(9) 0.029(3) Uani 1 1 d . . . . .
N6 N 1.0871(10) 0.1942(13) -0.0936(9) 0.033(3) Uani 1 1 d . . . . .
N7 N 1.1601(10) 0.1223(14) 0.2097(10) 0.046(4) Uani 1 1 d . . . . .
N8 N 1.0898(10) 0.1529(14) 0.1823(9) 0.040(4) Uani 1 1 d . . . . .
N9 N 1.0109(11) 0.1420(15) 0.2289(9) 0.045(4) Uani 1 1 d . . . . .
N10 N 1.0270(11) 0.1004(15) 0.2858(9) 0.043(4) Uani 1 1 d . . . . .
N11 N 1.4225(19) -0.012(2) 0.3153(16) 0.091(6) Uani 1 1 d . U . . .
N12 N 1.1413(14) -0.0409(17) 0.5101(11) 0.078(4) Uani 1 1 d D U . . .
N13 N 0.7191(9) -0.1903(13) -0.0295(9) 0.039(4) Uani 1 1 d . . . . .
N14 N 0.8355(9) -0.1147(12) -0.0244(9) 0.030(3) Uani 1 1 d . . . . .
N15 N 0.8790(10) -0.0045(13) 0.0361(8) 0.029(3) Uani 1 1 d . U . . .
N16 N 0.7923(13) -0.0035(16) 0.0726(11) 0.060(2) Uani 1 1 d . U . . .
N17 N 0.3014(10) -0.4752(12) 0.0000(9) 0.031(3) Uani 1 1 d . . . . .
N18 N 0.3722(12) -0.0430(15) 0.0809(10) 0.040(4) Uani 1 1 d . . . . .
N19 N 0.7118(10) 0.2605(13) 0.2404(9) 0.042(4) Uani 1 1 d . . . . .
H19 H 0.690139 0.229939 0.278730 0.050 Uiso 1 1 calc R . . . .
N20 N 0.7912(10) 0.2510(14) 0.1928(10) 0.045(4) Uani 1 1 d . . . . .
N21 N 0.7957(10) 0.3071(14) 0.1382(9) 0.040(4) Uani 1 1 d . . . . .
N22 N 0.7254(11) 0.3549(13) 0.1517(9) 0.042(4) Uani 1 1 d . . . . .
N23 N 0.3934(13) 0.4576(16) 0.1847(12) 0.060(5) Uani 1 1 d . . . . .
N24 N 0.4406(14) 0.3391(18) 0.4269(11) 0.066(5) Uani 1 1 d . . . . .
O1A O 1.1247(17) 0.457(2) -0.3984(17) 0.117(7) Uani 0.791(19) 1 d D U . A 1
O2A O 0.9454(14) 0.327(3) -0.3893(18) 0.117(7) Uani 0.791(19) 1 d D U . A 1
O1B O 1.052(7) 0.344(7) -0.4528(18) 0.114(10) Uani 0.209(19) 1 d D U . A 2
O2B O 1.010(7) 0.432(7) -0.336(3) 0.103(9) Uani 0.209(19) 1 d D U . A 2
O3 O 1.2382(16) 0.337(2) -0.4158(10) 0.099(6) Uani 1 1 d . . . . .
H3A H 1.194644 0.351194 -0.441468 0.148 Uiso 1 1 calc GR . . . .
O4 O 1.3875(16) 0.2785(19) -0.3732(13) 0.127(7) Uani 1 1 d . U . . .
O5 O 1.3599(14) 0.1915(18) -0.2760(11) 0.093(5) Uani 1 1 d . U . . .
O6 O 1.0469(10) 0.5134(11) 0.1103(8) 0.049(3) Uani 1 1 d . . . . .
H6A H 1.063732 0.547503 0.168580 0.074 Uiso 1 1 d GR . . . .
H6B H 1.026510 0.563453 0.096721 0.074 Uiso 1 1 d GR . . . .
O7 O 0.9828(8) 0.2682(10) 0.1299(7) 0.036(3) Uani 1 1 d . . . . .
O8 O 0.8030(12) 0.1067(16) 0.2802(11) 0.094(6) Uani 1 1 d . . . . .
H8A H 0.837337 0.114522 0.333164 0.141 Uiso 1 1 d GR . . . .
H8B H 0.720417 0.057925 0.275065 0.141 Uiso 1 1 d GR . . . .
O9 O 1.422(3) -0.047(4) 0.2481(17) 0.31(2) Uani 1 1 d . . . . .
O10 O 1.5057(16) 0.015(3) 0.3665(13) 0.155(10) Uani 1 1 d . U . . .
O11 O 1.3382(14) -0.058(2) 0.4660(12) 0.120(8) Uani 1 1 d . . . . .
O12A O 1.2110(19) -0.028(3) 0.5690(13) 0.100(7) Uani 0.597(16) 1 d D U . B 1
O13A O 1.0306(14) -0.099(3) 0.4970(15) 0.094(7) Uani 0.597(16) 1 d D U . B 1
O12B O 1.122(4) -0.140(3) 0.515(2) 0.098(7) Uani 0.403(16) 1 d D U . B 2
O13B O 1.117(3) 0.033(3) 0.5551(17) 0.085(7) Uani 0.403(16) 1 d D U . B 2
O14 O 0.3343(10) -0.5395(13) -0.0484(10) 0.067(4) Uani 1 1 d . . . . .
O15 O 0.2249(9) -0.5122(11) 0.0381(9) 0.055(4) Uani 1 1 d . . . . .
O16 O 0.2092(8) -0.3179(9) 0.0259(6) 0.029(2) Uani 1 1 d . U . . .
O17 O 0.2643(9) -0.0815(12) 0.0558(10) 0.063(4) Uani 1 1 d . . . . .
O18 O 0.4439(11) 0.0666(14) 0.1245(12) 0.084(6) Uani 1 1 d . . . . .
O19 O 0.4905(15) 0.3048(18) 0.4626(11) 0.096(6) Uani 1 1 d . . . . .
O20 O 0.3699(14) 0.3698(18) 0.4591(10) 0.097(6) Uani 1 1 d . . . . .
O21 O 0.3332(11) 0.4301(15) 0.3324(10) 0.067(4) Uani 1 1 d . . . . .
H21A H 0.295228 0.386133 0.357886 0.101 Uiso 1 1 calc GR . . . .
O22 O 0.2881(11) 0.4230(15) 0.1783(10) 0.075(5) Uani 1 1 d . . . . .
O23 O 0.4550(12) 0.5223(16) 0.1483(12) 0.089(6) Uani 1 1 d . . . . .

loop_
_atom_site_aniso_label
_atom_site_aniso_U_11
_atom_site_aniso_U_22
_atom_site_aniso_U_33
_atom_site_aniso_U_23
_atom_site_aniso_U_13
_atom_site_aniso_U_12
C1 0.075(14) 0.12(2) 0.035(12) 0.050(15) 0.026(12) 0.041(15)
C2 0.087(10) 0.127(14) 0.105(13) 0.088(11) 0.051(10) 0.068(10)
C3 0.078(13) 0.099(19) 0.046(13) 0.051(14) 0.025(12) 0.054(14)
C4 0.040(8) 0.042(12) 0.035(11) 0.020(10) 0.024(8) 0.019(9)
C5 0.042(9) 0.072(15) 0.045(12) 0.030(12) 0.025(9) 0.030(10)
C6 0.052(11) 0.09(2) 0.058(15) 0.028(15) 0.026(11) 0.034(13)
C7 0.029(8) 0.055(13) 0.032(10) 0.015(10) 0.015(8) 0.026(9)
C8 0.031(8) 0.051(13) 0.036(11) 0.019(11) 0.004(8) 0.014(9)
C9 0.048(10) 0.065(15) 0.054(13) 0.028(12) 0.007(10) 0.041(10)
C10 0.069(12) 0.047(14) 0.045(12) 0.021(11) 0.014(11) 0.035(11)
C11 0.074(9) 0.105(13) 0.070(10) 0.052(10) 0.023(8) 0.061(9)
C12 0.069(6) 0.069(6) 0.069(6) 0.028(3) 0.0170(18) 0.037(3)
C13 0.076(13) 0.11(2) 0.069(16) 0.046(16) 0.037(13) 0.075(15)
C14 0.056(11) 0.070(16) 0.058(14) 0.035(13) 0.011(11) 0.036(11)
C15 0.015(6) 0.027(10) 0.043(11) 0.015(9) 0.011(7) 0.009(7)
C16 0.026(3) 0.026(3) 0.026(3) 0.0101(16) 0.0070(13) 0.0142(19)
C17 0.023(7) 0.059(13) 0.050(12) 0.032(11) 0.012(8) 0.028(8)
C18 0.016(6) 0.032(11) 0.044(11) 0.013(9) 0.009(7) 0.012(7)
C19 0.022(7) 0.044(11) 0.053(11) 0.030(10) 0.025(8) 0.024(8)
C20 0.023(3) 0.024(3) 0.024(3) 0.0094(16) 0.0063(13) 0.0130(19)
C21 0.034(8) 0.046(12) 0.051(12) 0.024(10) 0.016(8) 0.029(8)
C22 0.025(7) 0.066(13) 0.049(11) 0.036(11) 0.027(8) 0.032(9)
C23 0.022(7) 0.051(12) 0.040(11) 0.012(10) 0.010(8) 0.025(8)
C24 0.033(8) 0.081(16) 0.034(11) 0.009(11) 0.014(9) 0.033(10)
C25 0.029(8) 0.058(13) 0.057(13) 0.019(11) 0.022(9) 0.029(9)
C26 0.028(8) 0.070(15) 0.052(12) 0.026(12) 0.021(9) 0.034(9)
C27 0.032(8) 0.062(14) 0.040(11) 0.017(11) 0.006(8) 0.035(9)
C28 0.030(8) 0.039(12) 0.043(11) 0.006(10) 0.007(8) 0.018(8)
Cu1 0.0192(8) 0.0405(14) 0.0510(14) 0.0282(12) 0.0187(9) 0.0200(9)
Cu2 0.0195(8) 0.0476(15) 0.0438(14) 0.0260(12) 0.0178(9) 0.0222(9)
Cu3 0.0355(10) 0.0551(15) 0.0552(15) 0.0351(13) 0.0274(10) 0.0333(11)
Cu4 0.127(4) 0.222(7) 0.140(5) 0.107(5) 0.055(4) 0.137(5)
N1 0.100(10) 0.130(13) 0.110(12) 0.092(11) 0.039(10) 0.062(10)
N2 0.108(15) 0.100(16) 0.098(15) 0.052(11) 0.065(11) 0.062(12)
N3 0.023(6) 0.061(11) 0.062(11) 0.040(9) 0.024(7) 0.025(7)
N4 0.024(6) 0.051(10) 0.047(9) 0.030(9) 0.023(7) 0.021(7)
N5 0.017(5) 0.028(8) 0.049(9) 0.021(8) 0.020(6) 0.012(6)
N6 0.029(6) 0.040(9) 0.037(9) 0.020(8) 0.015(7) 0.020(7)
N7 0.023(6) 0.071(12) 0.070(12) 0.043(10) 0.020(7) 0.033(8)
N8 0.035(7) 0.057(11) 0.052(10) 0.034(9) 0.026(7) 0.031(7)
N9 0.031(7) 0.074(12) 0.035(9) 0.024(9) 0.011(7) 0.030(8)
N10 0.046(7) 0.078(12) 0.038(9) 0.035(9) 0.018(7) 0.049(8)
N11 0.091(6) 0.091(6) 0.091(6) 0.037(3) 0.0228(19) 0.049(3)
N12 0.079(8) 0.106(11) 0.075(10) 0.060(9) 0.023(7) 0.053(8)
N13 0.015(6) 0.036(9) 0.057(10) 0.014(8) 0.014(7) 0.010(6)
N14 0.013(5) 0.034(9) 0.047(9) 0.019(8) 0.002(6) 0.014(6)
N15 0.029(3) 0.030(3) 0.030(3) 0.0114(15) 0.0081(12) 0.0156(18)
N16 0.059(2) 0.061(2) 0.061(2) 0.0255(10) 0.0157(12) 0.0321(14)
N17 0.023(6) 0.029(9) 0.059(10) 0.028(8) 0.026(7) 0.018(6)
N18 0.037(7) 0.049(11) 0.047(10) 0.019(9) 0.022(8) 0.032(8)
N19 0.035(7) 0.053(11) 0.056(10) 0.039(9) 0.022(7) 0.024(7)
N20 0.028(6) 0.062(11) 0.067(11) 0.039(10) 0.028(7) 0.031(7)
N21 0.033(7) 0.067(11) 0.057(10) 0.045(9) 0.025(7) 0.039(8)
N22 0.045(7) 0.052(10) 0.051(10) 0.020(9) 0.020(8) 0.042(8)
N23 0.051(9) 0.059(13) 0.084(14) 0.031(11) 0.033(10) 0.037(9)
N24 0.066(10) 0.099(16) 0.054(11) 0.040(12) 0.037(10) 0.052(11)
O1A 0.112(12) 0.127(15) 0.123(14) 0.091(12) 0.027(11) 0.045(11)
O2A 0.103(10) 0.137(15) 0.133(14) 0.088(13) 0.031(12) 0.058(12)
O1B 0.111(15) 0.134(17) 0.114(13) 0.093(14) 0.036(14) 0.049(14)
O2B 0.102(14) 0.126(17) 0.123(16) 0.089(14) 0.028(13) 0.067(12)
O3 0.124(14) 0.121(16) 0.055(11) 0.053(11) 0.057(11) 0.054(13)
O4 0.124(13) 0.142(18) 0.140(15) 0.078(13) 0.103(12) 0.070(13)
O5 0.094(10) 0.145(15) 0.085(12) 0.039(10) 0.047(9) 0.097(11)
O6 0.061(7) 0.032(8) 0.049(8) 0.023(7) 0.018(7) 0.016(6)
O7 0.018(4) 0.046(8) 0.056(8) 0.028(7) 0.018(5) 0.020(5)
O8 0.089(10) 0.175(18) 0.129(14) 0.133(15) 0.082(11) 0.099(12)
O9 0.42(4) 0.76(8) 0.15(2) 0.25(4) 0.19(3) 0.54(5)
O10 0.093(12) 0.30(3) 0.114(12) 0.093(17) 0.033(11) 0.131(17)
O11 0.097(11) 0.22(2) 0.144(17) 0.135(18) 0.043(12) 0.111(14)
O12A 0.101(12) 0.117(15) 0.073(12) 0.062(12) 0.004(10) 0.039(11)
O13A 0.082(9) 0.120(15) 0.084(13) 0.046(12) 0.025(10) 0.052(11)
O12B 0.105(13) 0.106(14) 0.091(14) 0.059(12) 0.030(12) 0.048(12)
O13B 0.083(12) 0.104(15) 0.072(14) 0.048(12) 0.033(11) 0.043(10)
O14 0.049(7) 0.039(9) 0.098(12) 0.023(9) 0.026(8) 0.015(7)
O15 0.025(5) 0.048(9) 0.108(12) 0.044(9) 0.031(7) 0.022(6)
O16 0.028(2) 0.029(2) 0.029(3) 0.0118(14) 0.0076(12) 0.0152(15)
O17 0.028(6) 0.064(10) 0.120(13) 0.045(10) 0.020(7) 0.035(6)
O18 0.037(7) 0.035(10) 0.158(17) 0.006(11) 0.011(9) 0.026(7)
O19 0.136(14) 0.170(19) 0.086(12) 0.085(13) 0.069(11) 0.129(15)
O20 0.111(12) 0.155(18) 0.093(13) 0.070(13) 0.079(11) 0.099(13)
O21 0.065(8) 0.121(14) 0.076(10) 0.058(10) 0.049(8) 0.076(10)
O22 0.056(8) 0.123(14) 0.088(12) 0.059(11) 0.037(8) 0.065(9)
O23 0.064(9) 0.109(14) 0.152(17) 0.088(14) 0.041(10) 0.062(10)

loop_
_atom_type_symbol
_atom_type_description
_atom_type_scat_dispersion_real
_atom_type_scat_dispersion_imag
_atom_type_scat_source
C C 0.0033 0.0016 'International Tables Vol C Tables 4.2.6.8 and 6.1.1.4'
H H 0.0000 0.0000 'International Tables Vol C Tables 4.2.6.8 and 6.1.1.4'
Cu Cu 0.3201 1.2651 'International Tables Vol C Tables 4.2.6.8 and 6.1.1.4'
N N 0.0061 0.0033 'International Tables Vol C Tables 4.2.6.8 and 6.1.1.4'
O O 0.0106 0.0060 'International Tables Vol C Tables 4.2.6.8 and 6.1.1.4'

loop_
_geom_angle_atom_site_label_1
_geom_angle_atom_site_label_2
_geom_angle_atom_site_label_3
_geom_angle
_geom_angle_site_symmetry_1
_geom_angle_site_symmetry_3
C2 C1 C6 113.6(17) . .
O3 C1 C2 122(2) . .
O3 C1 C6 124(2) . .
C1 C2 C3 126(2) . .
C1 C2 N1 118.1(17) . .
C3 C2 N1 115.9(18) . .
C2 C3 H3 119.2 . .
C2 C3 C4 122(2) . .
C4 C3 H3 119.2 . .
C3 C4 C5 118.9(16) . .
C3 C4 C7 122.3(16) . .
C5 C4 C7 118.8(15) . .
C4 C5 H5 122.2 . .
C6 C5 C4 115.6(17) . .
C6 C5 H5 122.2 . .
C1 C6 N2 122.9(19) . .
C5 C6 C1 124.4(19) . .
C5 C6 N2 113(2) . .
N3 C7 C4 125.3(15) . .
N6 C7 C4 125.8(14) . .
N6 C7 N3 108.7(13) . .
N7 C8 C9 126.0(15) . .
N7 C8 N10 111.3(14) . .
N10 C8 C9 122.5(15) . .
C10 C9 C8 124.0(16) . .
C10 C9 C14 118.6(15) . .
C14 C9 C8 117.2(16) . .
C9 C10 H10 119.2 . .
C9 C10 C11 121.5(18) . .
C11 C10 H10 119.2 . .
C10 C11 C12 121(2) . .
C10 C11 N12 116.6(16) . .
C12 C11 N12 121.8(15) . .
C13 C12 C11 116.9(19) . .
O11 C12 C11 118(2) . .
O11 C12 C13 125(2) . .
C12 C13 N11 124.7(19) . .
C14 C13 C12 119.7(18) . .
C14 C13 N11 115.4(19) . .
C9 C14 H14 119.5 . .
C13 C14 C9 121.0(18) . .
C13 C14 H14 119.5 . .
N13 C15 C16 121.7(14) . .
N16 C15 C16 128.6(16) . .
N16 C15 N13 109.6(13) . .
C17 C16 C15 119.6(13) . .
C17 C16 C21 119.2(13) . .
C21 C16 C15 120.3(13) . .
C16 C17 H17 119.8 . .
C16 C17 C18 120.4(14) . .
C18 C17 H17 119.8 . .
C17 C18 C19 123.6(14) . .
C17 C18 N17 118.1(13) . .
C19 C18 N17 117.9(11) . .
C20 C19 C18 112.2(11) . .
O16 C19 C18 120.0(13) . .
O16 C19 C20 127.7(13) . .
C19 C20 N18 120.9(12) . .
C21 C20 C19 125.4(13) . .
C21 C20 N18 113.5(13) . .
C16 C21 H21 120.6 . .
C20 C21 C16 118.9(15) . .
C20 C21 H21 120.6 . .
N19 C22 C23 123.5(14) . .
N19 C22 N22 110.9(13) . .
N22 C22 C23 125.4(14) . .
C24 C23 C22 120.6(15) . .
C24 C23 C28 120.4(15) . .
C28 C23 C22 118.9(15) . .
C23 C24 H24 120.7 . .
C23 C24 C25 118.6(17) . .
C25 C24 H24 120.7 . .
C24 C25 C26 122.4(16) . .
C24 C25 N24 115.4(15) . .
C26 C25 N24 121.9(14) . .
C27 C26 C25 117.4(13) . .
O21 C26 C25 123.3(16) . .
O21 C26 C27 118.7(15) . .
C26 C27 C28 119.7(14) . .
C26 C27 N23 121.2(14) . .
C28 C27 N23 119.0(16) . .
C23 C28 C27 121.2(16) . .
C23 C28 H28 119.4 . .
C27 C28 H28 119.4 . .
N5 Cu1 N8 176.0(6) . .
N5 Cu1 N14 88.9(5) . 2_755
N5 Cu1 N15 96.5(5) . .
N5 Cu1 O7 88.1(5) . .
N8 Cu1 N15 86.3(5) . .
N8 Cu1 O7 89.3(5) . .
N14 Cu1 N8 93.2(5) 2_755 .
N14 Cu1 N15 104.0(4) 2_755 .
N14 Cu1 O7 169.6(4) 2_755 .
O7 Cu1 N15 86.3(4) . .
N4 Cu2 N21 170.3(5) . .
N4 Cu2 O6 87.9(5) . .
N4 Cu2 O7 87.0(5) . .
N21 Cu2 O6 99.3(5) . .
N21 Cu2 O7 86.6(4) . .
O7 Cu2 O6 88.8(4) . .
O16 Cu2 N4 93.7(5) 2_655 .
O16 Cu2 N21 92.2(4) 2_655 .
O16 Cu2 O6 95.8(4) 2_655 .
O16 Cu2 O7 175.3(4) 2_655 .
N9 Cu3 N16 91.2(6) . .
N9 Cu3 O7 89.6(5) . .
N20 Cu3 N9 165.5(6) . .
N20 Cu3 N16 102.4(6) . .
N20 Cu3 O7 86.6(5) . .
N20 Cu3 O8 92.9(5) . .
O7 Cu3 N16 85.9(5) . .
O8 Cu3 N9 89.1(5) . .
O8 Cu3 N16 101.4(7) . .
O8 Cu3 O7 172.6(6) . .
O10 Cu4 O10 180.0 . 2_856
O11 Cu4 O10 84.1(6) . .
O11 Cu4 O10 84.1(6) 2_856 2_856
O11 Cu4 O10 95.9(6) 2_856 .
O11 Cu4 O10 95.9(6) . 2_856
O11 Cu4 O11 180.0 . 2_856
O1A N1 C2 117.7(13) . .
O1A N1 O2A 126.9(19) . .
O2A N1 C2 115.3(13) . .
O1B N1 C2 116.0(15) . .
O2B N1 C2 116.7(14) . .
O2B N1 O1B 127(2) . .
O4 N2 C6 115(2) . .
O5 N2 C6 118.3(19) . .
O5 N2 O4 127(2) . .
N4 N3 C7 106.7(12) . .
N3 N4 Cu2 129.1(10) . .
N3 N4 N5 109.2(12) . .
N5 N4 Cu2 121.7(10) . .
N4 N5 Cu1 122.5(10) . .
N6 N5 Cu1 128.0(9) . .
N6 N5 N4 109.0(11) . .
C7 N6 N5 106.4(12) . .
N8 N7 C8 106.1(12) . .
N7 N8 Cu1 131.4(11) . .
N7 N8 N9 109.0(12) . .
N9 N8 Cu1 118.1(9) . .
N8 N9 Cu3 119.2(10) . .
N10 N9 Cu3 130.4(10) . .
N10 N9 N8 110.2(12) . .
N9 N10 C8 103.4(13) . .
O9 N11 C13 123(3) . .
O9 N11 O10 117(3) . .
O10 N11 C13 119(2) . .
O12A N12 C11 116.6(13) . .
O12A N12 O13A 125.4(19) . .
O13A N12 C11 115.9(13) . .
O12B N12 C11 116.2(14) . .
O13B N12 C11 116.9(13) . .
O13B N12 O12B 127(2) . .
N14 N13 C15 104.4(13) . .
N13 N14 Cu1 124.6(11) . 2_755
N15 N14 Cu1 122.5(8) . 2_755
N15 N14 N13 110.3(12) . .
N14 N15 Cu1 130.4(9) . .
N14 N15 N16 108.6(12) . .
N16 N15 Cu1 120.7(11) . .
C15 N16 Cu3 143.3(13) . .
C15 N16 N15 107.1(15) . .
N15 N16 Cu3 106.9(11) . .
O14 N17 C18 114.9(12) . .
O15 N17 C18 118.0(13) . .
O15 N17 O14 125.9(14) . .
O17 N18 C20 119.1(15) . .
O18 N18 C20 119.9(12) . .
O18 N18 O17 120.8(14) . .
C22 N19 H19 126.9 . .
C22 N19 N20 106.2(12) . .
N20 N19 H19 126.9 . .
N19 N20 Cu3 128.5(10) . .
N21 N20 Cu3 123.9(9) . .
N21 N20 N19 107.6(11) . .
N20 N21 Cu2 119.6(9) . .
N22 N21 Cu2 131.0(10) . .
N22 N21 N20 109.4(12) . .
N21 N22 C22 105.8(12) . .
O22 N23 C27 119.8(16) . .
O22 N23 O23 122.4(17) . .
O23 N23 C27 117.8(14) . .
O19 N24 C25 120.7(16) . .
O19 N24 O20 121.0(17) . .
O20 N24 C25 117.8(16) . .
C1 O3 H3A 109.5 . .
Cu2 O6 H6A 111.4 . .
Cu2 O6 H6B 112.6 . .
H6A O6 H6B 101.7 . .
Cu1 O7 Cu2 117.2(6) . .
Cu1 O7 Cu3 106.3(5) . .
Cu2 O7 Cu3 113.9(4) . .
Cu3 O8 H8A 128.6 . .
Cu3 O8 H8B 128.6 . .
H8A O8 H8B 102.9 . .
N11 O10 Cu4 125.5(17) . .
C12 O11 Cu4 125.8(15) . .
C19 O16 Cu2 123.6(9) . 2_655
C26 O21 H21A 109.5 . .

loop_
_geom_bond_atom_site_label_1
_geom_bond_atom_site_label_2
_geom_bond_distance
_geom_bond_site_symmetry_2
C1 C2 1.32(3) .
C1 C6 1.41(3) .
C1 O3 1.31(2) .
C2 C3 1.32(3) .
C2 N1 1.51(3) .
C3 H3 0.9300 .
C3 C4 1.35(2) .
C4 C5 1.42(2) .
C4 C7 1.43(2) .
C5 H5 0.9300 .
C5 C6 1.39(2) .
C6 N2 1.45(3) .
C7 N3 1.380(19) .
C7 N6 1.333(19) .
C8 C9 1.46(2) .
C8 N7 1.30(2) .
C8 N10 1.338(18) .
C9 C10 1.34(2) .
C9 C14 1.41(2) .
C10 H10 0.9300 .
C10 C11 1.36(2) .
C11 C12 1.41(3) .
C11 N12 1.49(2) .
C12 C13 1.40(3) .
C12 O11 1.31(2) .
C13 C14 1.38(2) .
C13 N11 1.42(3) .
C14 H14 0.9300 .
C15 C16 1.439(17) .
C15 N13 1.34(2) .
C15 N16 1.31(2) .
C16 C17 1.34(2) .
C16 C21 1.43(2) .
C17 H17 0.9300 .
C17 C18 1.385(17) .
C18 C19 1.443(19) .
C18 N17 1.478(19) .
C19 C20 1.39(2) .
C19 O16 1.287(14) .
C20 C21 1.364(18) .
C20 N18 1.435(18) .
C21 H21 0.9300 .
C22 C23 1.444(19) .
C22 N19 1.313(18) .
C22 N22 1.360(19) .
C23 C24 1.33(2) .
C23 C28 1.37(2) .
C24 H24 0.9300 .
C24 C25 1.39(2) .
C25 C26 1.40(2) .
C25 N24 1.49(2) .
C26 C27 1.36(2) .
C26 O21 1.340(17) .
C27 C28 1.40(2) .
C27 N23 1.42(2) .
C28 H28 0.9300 .
Cu1 N5 1.942(13) .
Cu1 N8 1.979(13) .
Cu1 N14 1.962(12) 2_755
Cu1 N15 2.253(13) .
Cu1 O7 2.002(10) .
Cu2 N4 1.965(12) .
Cu2 N21 1.969(13) .
Cu2 O6 2.321(11) .
Cu2 O7 2.016(10) .
Cu2 O16 1.950(9) 2_655
Cu3 N9 1.990(12) .
Cu3 N16 2.297(18) .
Cu3 N20 1.920(12) .
Cu3 O7 2.031(10) .
Cu3 O8 1.954(12) .
Cu4 O10 2.33(2) 2_856
Cu4 O10 2.33(2) .
Cu4 O11 1.848(14) 2_856
Cu4 O11 1.848(14) .
N1 O1A 1.199(15) .
N1 O2A 1.239(14) .
N1 O1B 1.227(17) .
N1 O2B 1.215(17) .
N2 O4 1.27(2) .
N2 O5 1.24(2) .
N3 N4 1.297(17) .
N4 N5 1.342(15) .
N5 N6 1.334(17) .
N7 N8 1.286(15) .
N8 N9 1.312(16) .
N9 N10 1.305(17) .
N11 O9 1.08(3) .
N11 O10 1.18(2) .
N12 O12A 1.222(14) .
N12 O13A 1.231(14) .
N12 O12B 1.225(15) .
N12 O13B 1.215(16) .
N13 N14 1.334(14) .
N14 N15 1.277(17) .
N15 N16 1.323(18) .
N17 O14 1.225(17) .
N17 O15 1.205(15) .
N18 O17 1.238(15) .
N18 O18 1.190(17) .
N19 H19 0.8600 .
N19 N20 1.373(17) .
N20 N21 1.344(17) .
N21 N22 1.332(15) .
N23 O22 1.209(16) .
N23 O23 1.217(19) .
N24 O19 1.190(19) .
N24 O20 1.258(19) .
O3 H3A 0.8200 .
O6 H6A 0.9017 .
O6 H6B 0.9041 .
O8 H8A 0.9315 .
O8 H8B 0.9318 .
O21 H21A 0.8200 .

loop_
_geom_torsion_atom_site_label_1
_geom_torsion_atom_site_label_2
_geom_torsion_atom_site_label_3
_geom_torsion_atom_site_label_4
_geom_torsion
_geom_torsion_site_symmetry_1
_geom_torsion_site_symmetry_4
C1 C2 C3 C4 -5(4) . .
C1 C2 N1 O1A -35(4) . .
C1 C2 N1 O2A 142(3) . .
C1 C2 N1 O1B 36(5) . .
C1 C2 N1 O2B -153(5) . .
C1 C6 N2 O4 8(3) . .
C1 C6 N2 O5 -173(2) . .
C2 C1 C6 C5 -2(4) . .
C2 C1 C6 N2 177(2) . .
C2 C3 C4 C5 2(3) . .
C2 C3 C4 C7 180(2) . .
C3 C2 N1 O1A 139(3) . .
C3 C2 N1 O2A -44(4) . .
C3 C2 N1 O1B -149(5) . .
C3 C2 N1 O2B 21(6) . .
C3 C4 C5 C6 1(3) . .
C3 C4 C7 N3 -14(3) . .
C3 C4 C7 N6 173.0(18) . .
C4 C5 C6 C1 -1(3) . .
C4 C5 C6 N2 179.9(17) . .
C4 C7 N3 N4 -173.7(16) . .
C4 C7 N6 N5 172.5(16) . .
C5 C4 C7 N3 163.9(16) . .
C5 C4 C7 N6 -9(3) . .
C5 C6 N2 O4 -173(2) . .
C5 C6 N2 O5 7(3) . .
C6 C1 C2 C3 5(4) . .
C6 C1 C2 N1 179(2) . .
C7 C4 C5 C6 -177.1(18) . .
C7 N3 N4 Cu2 -178.0(11) . .
C7 N3 N4 N5 1.0(17) . .
C8 C9 C10 C11 -177.2(19) . .
C8 C9 C14 C13 173(2) . .
C8 N7 N8 Cu1 -165.3(13) . .
C8 N7 N8 N9 0.3(19) . .
C9 C8 N7 N8 176.4(17) . .
C9 C8 N10 N9 -177.7(17) . .
C9 C10 C11 C12 9(3) . .
C9 C10 C11 N12 -177.6(18) . .
C10 C9 C14 C13 -3(3) . .
C10 C11 C12 C13 -12(3) . .
C10 C11 C12 O11 179(2) . .
C10 C11 N12 O12A -152(3) . .
C10 C11 N12 O13A 43(3) . .
C10 C11 N12 O12B 135(3) . .
C10 C11 N12 O13B -40(3) . .
C11 C12 C13 C14 8(3) . .
C11 C12 C13 N11 -178(2) . .
C11 C12 O11 Cu4 -146.5(18) . .
C12 C11 N12 O12A 21(3) . .
C12 C11 N12 O13A -143(3) . .
C12 C11 N12 O12B -52(3) . .
C12 C11 N12 O13B 133(3) . .
C12 C13 C14 C9 -1(3) . .
C12 C13 N11 O9 149(4) . .
C12 C13 N11 O10 -26(4) . .
C13 C12 O11 Cu4 45(4) . .
C13 N11 O10 Cu4 25(4) . .
C14 C9 C10 C11 -1(3) . .
C14 C13 N11 O9 -37(5) . .
C14 C13 N11 O10 148(3) . .
C15 C16 C17 C18 -168.9(15) . .
C15 C16 C21 C20 168.6(15) . .
C15 N13 N14 Cu1 162.1(10) . 2_755
C15 N13 N14 N15 0.1(16) . .
C16 C15 N13 N14 177.4(13) . .
C16 C15 N16 Cu3 26(3) . .
C16 C15 N16 N15 -177.4(14) . .
C16 C17 C18 C19 4(3) . .
C16 C17 C18 N17 176.2(15) . .
C17 C16 C21 C20 0(2) . .
C17 C18 C19 C20 -7(2) . .
C17 C18 C19 O16 171.4(15) . .
C17 C18 N17 O14 -27(2) . .
C17 C18 N17 O15 141.0(14) . .
C18 C19 C20 C21 6(2) . .
C18 C19 C20 N18 -177.6(14) . .
C18 C19 O16 Cu2 -125.2(13) . 2_655
C19 C18 N17 O14 145.9(15) . .
C19 C18 N17 O15 -46.0(19) . .
C19 C20 C21 C16 -3(2) . .
C19 C20 N18 O17 -18(2) . .
C19 C20 N18 O18 157.4(17) . .
C20 C19 O16 Cu2 52(2) . 2_655
C21 C16 C17 C18 0(2) . .
C21 C20 N18 O17 158.2(15) . .
C21 C20 N18 O18 -26(2) . .
C22 C23 C24 C25 179.0(16) . .
C22 C23 C28 C27 178.4(16) . .
C22 N19 N20 Cu3 176.6(12) . .
C22 N19 N20 N21 -2.5(18) . .
C23 C22 N19 N20 177.7(15) . .
C23 C22 N22 N21 -176.4(16) . .
C23 C24 C25 C26 6(3) . .
C23 C24 C25 N24 179.4(17) . .
C24 C23 C28 C27 0(3) . .
C24 C25 C26 C27 -7(3) . .
C24 C25 C26 O21 -178.3(18) . .
C24 C25 N24 O19 4(3) . .
C24 C25 N24 O20 176.5(18) . .
C25 C26 C27 C28 5(3) . .
C25 C26 C27 N23 -178.4(17) . .
C26 C25 N24 O19 177(2) . .
C26 C25 N24 O20 -10(3) . .
C26 C27 C28 C23 -1(3) . .
C26 C27 N23 O22 -32(3) . .
C26 C27 N23 O23 150(2) . .
C28 C23 C24 C25 -3(3) . .
C28 C27 N23 O22 144.8(18) . .
C28 C27 N23 O23 -33(3) . .
Cu1 N5 N6 C7 -170.8(11) . .
Cu1 N8 N9 Cu3 -9.7(17) . .
Cu1 N8 N9 N10 166.0(11) . .
Cu1 N14 N15 Cu1 23.6(16) 2_755 .
Cu1 N14 N15 N16 -162.8(10) 2_755 .
Cu1 N15 N16 C15 174.9(10) . .
Cu1 N15 N16 Cu3 -19.4(13) . .
Cu2 N4 N5 Cu1 -9.5(15) . .
Cu2 N4 N5 N6 177.2(10) . .
Cu2 N21 N22 C22 176.1(12) . .
Cu3 N9 N10 C8 177.5(13) . .
Cu3 N20 N21 Cu2 5.7(18) . .
Cu3 N20 N21 N22 -177.2(11) . .
N1 C2 C3 C4 -179.0(19) . .
N3 C7 N6 N5 -1.4(17) . .
N3 N4 N5 Cu1 171.3(10) . .
N3 N4 N5 N6 -1.9(17) . .
N4 N5 N6 C7 2.0(16) . .
N6 C7 N3 N4 0.2(18) . .
N7 C8 C9 C10 174.3(19) . .
N7 C8 C9 C14 -2(3) . .
N7 C8 N10 N9 -2(2) . .
N7 N8 N9 Cu3 -177.5(11) . .
N7 N8 N9 N10 -2(2) . .
N8 N9 N10 C8 2.5(19) . .
N10 C8 C9 C10 -11(3) . .
N10 C8 C9 C14 173.1(17) . .
N10 C8 N7 N8 1(2) . .
N11 C13 C14 C9 -175.2(19) . .
N12 C11 C12 C13 174.9(19) . .
N12 C11 C12 O11 6(3) . .
N13 C15 C16 C17 30(2) . .
N13 C15 C16 C21 -138.6(16) . .
N13 C15 N16 Cu3 -157.2(15) . .
N13 C15 N16 N15 -0.4(18) . .
N13 N14 N15 Cu1 -174.0(9) . .
N13 N14 N15 N16 -0.4(16) . .
N14 N15 N16 C15 0.5(17) . .
N14 N15 N16 Cu3 166.2(9) . .
N16 C15 C16 C17 -152.9(17) . .
N16 C15 C16 C21 38(2) . .
N16 C15 N13 N14 0.2(17) . .
N17 C18 C19 C20 -179.2(13) . .
N17 C18 C19 O16 -1(2) . .
N18 C20 C21 C16 -179.5(14) . .
N19 C22 C23 C24 14(3) . .
N19 C22 C23 C28 -164.8(17) . .
N19 C22 N22 N21 -1.0(19) . .
N19 N20 N21 Cu2 -175.2(10) . .
N19 N20 N21 N22 2.0(18) . .
N20 N21 N22 C22 -0.7(18) . .
N22 C22 C23 C24 -171.5(18) . .
N22 C22 C23 C28 10(3) . .
N22 C22 N19 N20 2.1(19) . .
N23 C27 C28 C23 -178.2(17) . .
N24 C25 C26 C27 -179.8(18) . .
N24 C25 C26 O21 9(3) . .
O3 C1 C2 C3 -178(3) . .
O3 C1 C2 N1 -4(4) . .
O3 C1 C6 C5 -179(2) . .
O3 C1 C6 N2 0(4) . .
O9 N11 O10 Cu4 -150(3) . .
O10 Cu4 O11 C12 -34(2) . .
O10 Cu4 O11 C12 146(2) 2_856 .
O11 C12 C13 C14 176(2) . .
O11 C12 C13 N11 -10(4) . .
O16 C19 C20 C21 -171.3(16) . .
O16 C19 C20 N18 5(3) . .
O21 C26 C27 C28 175.9(16) . .
O21 C26 C27 N23 -7(3) . .

loop_
_platon_squeeze_void_nr
_platon_squeeze_void_average_x
_platon_squeeze_void_average_y
_platon_squeeze_void_average_z
_platon_squeeze_void_volume
_platon_squeeze_void_count_electrons
_platon_squeeze_void_content
1 0.000 0.500 0.500 276 111 ' '
